data_2238731
loop_
_publ_author_name
'Ahmad, Mushtaq'
'Hameed, Shahid'
'Tahir, M. Nawaz'
'Anwar, Muhammad'
'Israr, Muhammad'

_publ_section_title
;
 <i>N</i>'-[(<i>E</i>)-3-Bromobenzylidene]pyrazine-2-carbohydrazide
;
_journal_coeditor_code HB7147
_journal_issue 11
_journal_name_full 'Acta Crystallographica Section E'
_journal_page_first o1635
_journal_paper_doi 10.1107/S1600536813027426
_journal_volume 69
_journal_year 2013
_chemical_formula_iupac 'C12 H9 Br N4 O'
_chemical_formula_moiety 'C12 H9 Br N4 O'
_chemical_formula_sum 'C12 H9 Br N4 O'
_chemical_formula_weight 305.14
_chemical_name_systematic
;
<i>N</i>'-[(<i>E</i>)-3-Bromobenzylidene]pyrazine-2-carbohydrazide
;
_space_group_crystal_system monoclinic
_space_group_IT_number 15
_space_group_name_Hall '-C 2yc'
_space_group_name_H-M_alt 'C 1 2/c 1'
_symmetry_space_group_name_Hall '-C 2yc'
_symmetry_space_group_name_H-M 'C 1 2/c 1'
_atom_sites_solution_hydrogens geom
_atom_sites_solution_primary direct
_atom_sites_solution_secondary difmap
_audit_creation_method SHELXL-97
_cell_angle_alpha 90
_cell_angle_beta 104.379(2)
_cell_angle_gamma 90
_cell_formula_units_Z 8
_cell_length_a 14.4115(8)
_cell_length_b 6.2128(3)
_cell_length_c 27.5992(15)
_cell_measurement_reflns_used 1670
_cell_measurement_temperature 296(2)
_cell_measurement_theta_max 26.30
_cell_measurement_theta_min 1.52
_cell_volume 2393.7(2)
_computing_cell_refinement 'SAINT (Bruker, 2007)'
_computing_data_collection 'APEX2 (Bruker, 2007)'
_computing_data_reduction 'SAINT (Bruker, 2007)'
_computing_molecular_graphics 'ORTEP-3 for Windows (Farrugia, 2012) and PLATON (Spek, 2009)'
_computing_publication_material
;
WinGX (Farrugia, 2012) and PLATON (Spek, 2009)
;
_computing_structure_refinement 'SHELXL97 (Sheldrick, 2008)'
_computing_structure_solution 'SHELXS97 (Sheldrick, 2008)'
_diffrn_ambient_temperature 296(2)
_diffrn_detector_area_resol_mean 8.00
_diffrn_measured_fraction_theta_full 0.992
_diffrn_measured_fraction_theta_max 0.992
_diffrn_measurement_device_type 'Bruker Kappa APEXII CCD'
_diffrn_measurement_method \w
_diffrn_radiation_monochromator graphite
_diffrn_radiation_source 'fine-focus sealed tube'
_diffrn_radiation_type MoK\a
_diffrn_radiation_wavelength 0.71073
_diffrn_reflns_av_R_equivalents 0.0287
_diffrn_reflns_av_sigmaI/netI 0.0288
_diffrn_reflns_limit_h_max 17
_diffrn_reflns_limit_h_min -17
_diffrn_reflns_limit_k_max 7
_diffrn_reflns_limit_k_min -5
_diffrn_reflns_limit_l_max 34
_diffrn_reflns_limit_l_min -34
_diffrn_reflns_number 9373
_diffrn_reflns_theta_full 26.30
_diffrn_reflns_theta_max 26.30
_diffrn_reflns_theta_min 1.523
_diffrn_standards_number 0
_exptl_absorpt_coefficient_mu 3.427
_exptl_absorpt_correction_T_max 0.506
_exptl_absorpt_correction_T_min 0.389
_exptl_absorpt_correction_type multi-scan
_exptl_absorpt_process_details '(SADABS; Bruker, 2005)'
_exptl_crystal_colour colorless
_exptl_crystal_density_diffrn 1.693
_exptl_crystal_density_method 'not measured'
_exptl_crystal_description prism
_exptl_crystal_F_000 1216
_exptl_crystal_size_max 0.34
_exptl_crystal_size_mid 0.25
_exptl_crystal_size_min 0.23
_refine_diff_density_max 0.304
_refine_diff_density_min -0.339
_refine_ls_goodness_of_fit_ref 1.021
_refine_ls_hydrogen_treatment constr
_refine_ls_matrix_type full
_refine_ls_number_parameters 163
_refine_ls_number_reflns 2415
_refine_ls_number_restraints 0
_refine_ls_restrained_S_all 1.021
_refine_ls_R_factor_all 0.0544
_refine_ls_R_factor_gt 0.0292
_refine_ls_shift/su_max 0.001
_refine_ls_shift/su_mean 0.000
_refine_ls_structure_factor_coef Fsqd
_refine_ls_weighting_details 'calc w=1/[\s^2^(Fo^2^)+(0.0348P)^2^+1.0725P] where P=(Fo^2^+2Fc^2^)/3'
_refine_ls_weighting_scheme calc
_refine_ls_wR_factor_gt 0.0666
_refine_ls_wR_factor_ref 0.0747
_reflns_number_gt 1670
_reflns_number_total 2415
_reflns_threshold_expression I>2\s(I)
_cod_data_source_file hb7147.cif
_cod_data_source_block I
_cod_database_code 2238731
_shelx_space_group_comment
;
The symmetry employed for this shelxl refinement is uniquely defined
by the following loop, which should always be used as a source of
symmetry information in preference to the above space-group names.
They are only intended as comments.
;

loop_
_space_group_symop_operation_xyz
'x, y, z'
'-x, y, -z+1/2'
'x+1/2, y+1/2, z'
'-x+1/2, y+1/2, -z+1/2'
'-x, -y, -z'
'x, -y, z-1/2'
'-x+1/2, -y+1/2, -z'
'x+1/2, -y+1/2, z-1/2'

loop_
_atom_site_type_symbol
_atom_site_label
_atom_site_fract_x
_atom_site_fract_y
_atom_site_fract_z
_atom_site_U_iso_or_equiv
_atom_site_adp_type
_atom_site_calc_flag
_atom_site_occupancy
Br Br1 0.62227(2) 0.43755(5) 0.23030(2) 0.07124(14) Uani d 1
O O1 0.34544(12) 0.8178(3) -0.01354(6) 0.0572(5) Uani d 1
N N1 0.15137(16) 0.8142(4) -0.15404(8) 0.0650(6) Uani d 1
N N2 0.23320(14) 0.4402(3) -0.10560(7) 0.0489(5) Uani d 1
N N3 0.35102(14) 0.4532(3) -0.01526(7) 0.0501(5) Uani d 1
H H3A 0.3313 0.3401 -0.0328 0.060 Uiso calc 1
N N4 0.41296(14) 0.4300(3) 0.03159(7) 0.0470(5) Uani d 1
C C1 0.25220(16) 0.6348(4) -0.08500(8) 0.0421(5) Uani d 1
C C2 0.21160(18) 0.8185(5) -0.10872(9) 0.0565(7) Uani d 1
H H2 0.2266 0.9502 -0.0927 0.068 Uiso calc 1
C C3 0.13278(19) 0.6199(5) -0.17444(10) 0.0620(8) Uani d 1
H H3 0.0911 0.6087 -0.2060 0.074 Uiso calc 1
C C4 0.17254(18) 0.4358(5) -0.15084(9) 0.0567(7) Uani d 1
H H4 0.1568 0.3041 -0.1668 0.068 Uiso calc 1
C C5 0.32089(16) 0.6472(4) -0.03412(8) 0.0432(6) Uani d 1
C C6 0.43789(17) 0.2363(4) 0.04277(8) 0.0488(6) Uani d 1
H H6 0.4144 0.1287 0.0195 0.059 Uiso calc 1
C C7 0.50180(16) 0.1759(4) 0.09064(8) 0.0429(5) Uani d 1
C C8 0.52751(15) 0.3190(4) 0.13043(8) 0.0441(6) Uani d 1
H H8 0.5043 0.4593 0.1274 0.053 Uiso calc 1
C C9 0.58834(16) 0.2486(4) 0.17454(8) 0.0457(6) Uani d 1
C C10 0.62372(18) 0.0415(4) 0.17990(10) 0.0557(7) Uani d 1
H H10 0.6649 -0.0027 0.2098 0.067 Uiso calc 1
C C11 0.59711(19) -0.0986(4) 0.14028(11) 0.0599(7) Uani d 1
H H11 0.6210 -0.2383 0.1434 0.072 Uiso calc 1
C C12 0.53564(19) -0.0348(4) 0.09608(10) 0.0538(6) Uani d 1
H H12 0.5167 -0.1322 0.0699 0.065 Uiso calc 1

loop_
_atom_site_aniso_label
_atom_site_aniso_U_11
_atom_site_aniso_U_22
_atom_site_aniso_U_33
_atom_site_aniso_U_12
_atom_site_aniso_U_13
_atom_site_aniso_U_23
Br1 0.0841(2) 0.0729(2) 0.04238(16) -0.00330(16) -0.01146(13) -0.00346(13)
O1 0.0665(11) 0.0511(11) 0.0501(10) -0.0134(9) 0.0073(8) -0.0144(8)
N1 0.0630(15) 0.0746(17) 0.0523(13) 0.0077(13) 0.0045(11) 0.0107(12)
N2 0.0511(11) 0.0532(13) 0.0392(10) -0.0028(11) 0.0048(9) -0.0096(10)
N3 0.0553(12) 0.0501(13) 0.0367(10) -0.0022(11) -0.0042(9) -0.0109(9)
N4 0.0491(11) 0.0522(13) 0.0345(9) -0.0025(10) 0.0004(8) -0.0063(9)
C1 0.0402(13) 0.0502(15) 0.0365(11) -0.0016(11) 0.0110(10) -0.0043(10)
C2 0.0604(16) 0.0557(17) 0.0519(14) 0.0006(14) 0.0110(12) -0.0003(13)
C3 0.0508(16) 0.089(2) 0.0411(13) -0.0007(15) 0.0011(12) 0.0039(14)
C4 0.0538(15) 0.0694(19) 0.0416(13) -0.0048(14) 0.0018(11) -0.0103(13)
C5 0.0432(13) 0.0496(15) 0.0375(12) -0.0041(12) 0.0113(10) -0.0053(11)
C6 0.0544(15) 0.0505(16) 0.0385(12) -0.0080(13) 0.0058(10) -0.0083(11)
C7 0.0425(13) 0.0453(15) 0.0408(12) -0.0035(11) 0.0102(10) -0.0001(10)
C8 0.0458(13) 0.0422(14) 0.0412(12) -0.0002(11) 0.0048(10) 0.0016(11)
C9 0.0432(13) 0.0499(15) 0.0418(12) -0.0046(12) 0.0064(10) 0.0019(11)
C10 0.0482(14) 0.0611(18) 0.0537(15) 0.0025(13) 0.0049(11) 0.0138(13)
C11 0.0620(17) 0.0510(17) 0.0680(17) 0.0106(13) 0.0183(14) 0.0095(13)
C12 0.0620(16) 0.0472(15) 0.0547(15) 0.0002(13) 0.0195(13) -0.0038(12)

loop_
_atom_type_symbol
_atom_type_description
_atom_type_scat_dispersion_real
_atom_type_scat_dispersion_imag
_atom_type_scat_source
C C 0.0033 0.0016 'International Tables Vol C Tables 4.2.6.8 and 6.1.1.4'
H H 0.0000 0.0000 'International Tables Vol C Tables 4.2.6.8 and 6.1.1.4'
N N 0.0061 0.0033 'International Tables Vol C Tables 4.2.6.8 and 6.1.1.4'
O O 0.0106 0.0060 'International Tables Vol C Tables 4.2.6.8 and 6.1.1.4'
Br Br -0.2901 2.4595 'International Tables Vol C Tables 4.2.6.8 and 6.1.1.4'

loop_
_geom_angle_atom_site_label_1
_geom_angle_atom_site_label_2
_geom_angle_atom_site_label_3
_geom_angle
C3 N1 C2 115.5(2)
C4 N2 C1 115.7(2)
C5 N3 N4 121.85(19)
C5 N3 H3A 119.1
N4 N3 H3A 119.1
C6 N4 N3 113.77(18)
N2 C1 C2 122.1(2)
N2 C1 C5 117.5(2)
C2 C1 C5 120.4(2)
N1 C2 C1 122.1(3)
N1 C2 H2 118.9
C1 C2 H2 118.9
N1 C3 C4 122.7(2)
N1 C3 H3 118.7
C4 C3 H3 118.7
N2 C4 C3 121.8(3)
N2 C4 H4 119.1
C3 C4 H4 119.1
O1 C5 N3 125.1(2)
O1 C5 C1 121.9(2)
N3 C5 C1 113.0(2)
N4 C6 C7 122.6(2)
N4 C6 H6 118.7
C7 C6 H6 118.7
C8 C7 C12 119.9(2)
C8 C7 C6 122.4(2)
C12 C7 C6 117.7(2)
C9 C8 C7 118.7(2)
C9 C8 H8 120.7
C7 C8 H8 120.7
C10 C9 C8 121.8(2)
C10 C9 Br1 118.40(18)
C8 C9 Br1 119.78(19)
C11 C10 C9 118.9(2)
C11 C10 H10 120.6
C9 C10 H10 120.6
C10 C11 C12 120.9(2)
C10 C11 H11 119.6
C12 C11 H11 119.6
C11 C12 C7 119.9(2)
C11 C12 H12 120.1
C7 C12 H12 120.1

loop_
_geom_bond_atom_site_label_1
_geom_bond_atom_site_label_2
_geom_bond_distance
Br1 C9 1.901(2)
O1 C5 1.213(3)
N1 C3 1.331(4)
N1 C2 1.334(3)
N2 C4 1.335(3)
N2 C1 1.335(3)
N3 C5 1.341(3)
N3 N4 1.384(2)
N3 H3A 0.8600
N4 C6 1.272(3)
C1 C2 1.372(3)
C1 C5 1.506(3)
C2 H2 0.9300
C3 C4 1.369(4)
C3 H3 0.9300
C4 H4 0.9300
C6 C7 1.459(3)
C6 H6 0.9300
C7 C8 1.390(3)
C7 C12 1.392(4)
C8 C9 1.383(3)
C8 H8 0.9300
C9 C10 1.378(4)
C10 C11 1.376(4)
C10 H10 0.9300
C11 C12 1.376(4)
C11 H11 0.9300
C12 H12 0.9300

loop_
_geom_hbond_atom_site_label_D
_geom_hbond_atom_site_label_H
_geom_hbond_atom_site_label_A
_geom_hbond_site_symmetry_A
_geom_hbond_distance_DH
_geom_hbond_distance_HA
_geom_hbond_distance_DA
_geom_hbond_angle_DHA
N3 H3A N2 . 0.86 2.24 2.646(3) 109
C6 H6 O1 1_545 0.93 2.26 3.150(3) 160

loop_
_geom_torsion_atom_site_label_1
_geom_torsion_atom_site_label_2
_geom_torsion_atom_site_label_3
_geom_torsion_atom_site_label_4
_geom_torsion
C5 N3 N4 C6 -176.9(2)
C4 N2 C1 C2 0.3(4)
C4 N2 C1 C5 -179.6(2)
C3 N1 C2 C1 0.5(4)
N2 C1 C2 N1 -0.7(4)
C5 C1 C2 N1 179.2(2)
C2 N1 C3 C4 -0.1(4)
C1 N2 C4 C3 0.1(4)
N1 C3 C4 N2 -0.3(4)
N4 N3 C5 O1 1.9(4)
N4 N3 C5 C1 -178.7(2)
N2 C1 C5 O1 176.8(2)
C2 C1 C5 O1 -3.1(4)
N2 C1 C5 N3 -2.7(3)
C2 C1 C5 N3 177.4(2)
N3 N4 C6 C7 -179.2(2)
N4 C6 C7 C8 10.8(4)
N4 C6 C7 C12 -170.6(2)
C12 C7 C8 C9 1.3(3)
C6 C7 C8 C9 179.9(2)
C7 C8 C9 C10 0.0(4)
C7 C8 C9 Br1 -178.32(17)
C8 C9 C10 C11 -0.4(4)
Br1 C9 C10 C11 177.9(2)
C9 C10 C11 C12 -0.5(4)
C10 C11 C12 C7 1.8(4)
C8 C7 C12 C11 -2.3(4)
C6 C7 C12 C11 179.1(2)
